data_4119873
loop_
_publ_author_name
'Zhong-Yan Cao'
'Xiaoming Wang'
'Chen Tan'
'Xiao-Li Zhao'
'Jian Zhou'
'Kuiling Ding'

_publ_section_title
;
 Highly Stereoselective Olefin Cyclopropanation of Diazooxindoles
 Catalyzed by a C2-Symmetric Spiroketal Bisphosphine/Au(I) Complex
;
_journal_name_full 'Journal of the American Chemical Society'
_journal_page_first 8197
_journal_page_last 8200
_journal_paper_doi 10.1021/ja4040895
_journal_volume 135
_journal_year 2013
_chemical_absolute_configuration ad
_chemical_formula_sum 'C23 H16 Br N O3 S'
_chemical_formula_weight 466.34
_chemical_name_systematic
; 
 ? 
;
_space_group_IT_number 4
_symmetry_cell_setting monoclinic
_symmetry_space_group_name_Hall 'P 2yb'
_symmetry_space_group_name_H-M 'P 1 21 1'
_atom_sites_solution_hydrogens geom
_atom_sites_solution_primary direct
_atom_sites_solution_secondary difmap
_audit_creation_method SHELXL-97
_cell_angle_alpha 90.00
_cell_angle_beta 97.115(4)
_cell_angle_gamma 90.00
_cell_formula_units_Z 4
_cell_length_a 9.4359(13)
_cell_length_b 7.5627(11)
_cell_length_c 27.646(4)
_cell_measurement_temperature 296(2)
_cell_volume 1957.7(5)
_computing_structure_refinement 'SHELXL-97 (Sheldrick, 2008)'
_computing_structure_solution 'SHELXS-97 (Sheldrick, 2008)'
_diffrn_ambient_temperature 296(2)
_diffrn_measured_fraction_theta_full 0.994
_diffrn_measured_fraction_theta_max 0.994
_diffrn_radiation_monochromator graphite
_diffrn_radiation_source 'fine-focus sealed tube'
_diffrn_radiation_type MoK\a
_diffrn_radiation_wavelength 0.71073
_diffrn_reflns_av_R_equivalents 0.0482
_diffrn_reflns_av_sigmaI/netI 0.0662
_diffrn_reflns_limit_h_max 11
_diffrn_reflns_limit_h_min -11
_diffrn_reflns_limit_k_max 8
_diffrn_reflns_limit_k_min -8
_diffrn_reflns_limit_l_max 32
_diffrn_reflns_limit_l_min -29
_diffrn_reflns_number 22087
_diffrn_reflns_theta_full 25.01
_diffrn_reflns_theta_max 25.01
_diffrn_reflns_theta_min 1.48
_exptl_absorpt_coefficient_mu 2.232
_exptl_absorpt_correction_T_max 0.8416
_exptl_absorpt_correction_T_min 0.3957
_exptl_absorpt_correction_type multi-scan
_exptl_crystal_colour colorless
_exptl_crystal_density_diffrn 1.582
_exptl_crystal_description block
_exptl_crystal_F_000 944
_exptl_crystal_size_max 0.51
_exptl_crystal_size_mid 0.22
_exptl_crystal_size_min 0.08
_refine_diff_density_max 1.605
_refine_diff_density_min -0.760
_refine_diff_density_rms 0.136
_refine_ls_abs_structure_details 'Flack H D (1983), Acta Cryst. A39, 876-881'
_refine_ls_abs_structure_Flack 0.10(2)
_refine_ls_extinction_method none
_refine_ls_goodness_of_fit_ref 1.123
_refine_ls_hydrogen_treatment constr
_refine_ls_matrix_type full
_refine_ls_number_parameters 524
_refine_ls_number_reflns 6705
_refine_ls_number_restraints 1
_refine_ls_restrained_S_all 1.123
_refine_ls_R_factor_all 0.1114
_refine_ls_R_factor_gt 0.0965
_refine_ls_shift/su_max 0.000
_refine_ls_shift/su_mean 0.000
_refine_ls_structure_factor_coef Fsqd
_refine_ls_weighting_details 'calc w=1/[\s^2^(Fo^2^)+(0.1247P)^2^+10.8283P] where P=(Fo^2^+2Fc^2^)/3'
_refine_ls_weighting_scheme calc
_refine_ls_wR_factor_gt 0.2647
_refine_ls_wR_factor_ref 0.2746
_reflns_number_gt 5486
_reflns_number_total 6705
_reflns_threshold_expression >2sigma(I)
_cod_data_source_file ja4040895_si_005.cif
_cod_data_source_block z
_cod_database_code 4119873

loop_
_symmetry_equiv_pos_as_xyz
'x, y, z'
'-x, y+1/2, -z'

loop_
_atom_site_label
_atom_site_type_symbol
_atom_site_fract_x
_atom_site_fract_y
_atom_site_fract_z
_atom_site_U_iso_or_equiv
_atom_site_adp_type
_atom_site_occupancy
_atom_site_symmetry_multiplicity
_atom_site_calc_flag
_atom_site_refinement_flags
N2 N 1.2767(10) -0.0184(14) 0.9441(4) 0.048(2) Uani 1 1 d .
N1 N 0.8266(9) 1.5081(13) 0.5538(3) 0.043(2) Uani 1 1 d .
Br1 Br 0.72836(18) 0.86313(19) 0.73014(5) 0.0728(5) Uani 1 1 d .
Br2 Br 1.0511(3) 0.6066(2) 0.76230(7) 0.1031(8) Uani 1 1 d .
S1 S 0.8360(4) 1.5647(4) 0.61292(11) 0.0513(7) Uani 1 1 d .
S2 S 1.2399(3) -0.0811(4) 0.88503(11) 0.0494(7) Uani 1 1 d .
O4 O 1.3744(10) -0.1354(14) 0.8712(3) 0.066(2) Uani 1 1 d .
O5 O 1.1222(10) -0.2047(13) 0.8810(4) 0.064(2) Uani 1 1 d .
O6 O 1.0384(8) 0.0096(14) 0.9576(3) 0.063(2) Uani 1 1 d .
O1 O 0.9802(10) 1.6201(13) 0.6276(3) 0.064(2) Uani 1 1 d .
O2 O 0.7193(12) 1.6820(13) 0.6185(3) 0.068(3) Uani 1 1 d .
O3 O 0.5756(9) 1.4811(15) 0.5415(3) 0.063(2) Uani 1 1 d .
C1 C 0.6532(11) 1.6254(16) 0.3908(4) 0.042(2) Uani 1 1 d .
C2 C 0.6738(15) 1.7914(19) 0.3717(5) 0.063(4) Uani 1 1 d .
H2A H 0.6656 1.8927 0.3903 0.075 Uiso 1 1 calc R
C3 C 0.7067(17) 1.803(2) 0.3249(6) 0.075(5) Uani 1 1 d .
H3A H 0.7156 1.9153 0.3116 0.090 Uiso 1 1 calc R
C4 C 0.7271(15) 1.660(3) 0.2967(6) 0.085(6) Uani 1 1 d .
H4A H 0.7506 1.6738 0.2652 0.102 Uiso 1 1 calc R
C5 C 0.7108(16) 1.481(3) 0.3173(5) 0.079(5) Uani 1 1 d .
H5A H 0.7256 1.3788 0.3000 0.095 Uiso 1 1 calc R
C6 C 0.6724(13) 1.4765(17) 0.3636(4) 0.051(3) Uani 1 1 d .
C7 C 0.6469(14) 1.3093(17) 0.3901(5) 0.054(3) Uani 1 1 d .
H7A H 0.7322 1.2366 0.3949 0.065 Uiso 1 1 calc R
H7B H 0.5693 1.2414 0.3729 0.065 Uiso 1 1 calc R
C8 C 0.6066(11) 1.3823(16) 0.4399(4) 0.045(3) Uani 1 1 d .
H8A H 0.5289 1.3246 0.4543 0.053 Uiso 1 1 calc R
C9 C 0.6081(11) 1.5747(16) 0.4376(4) 0.044(3) Uani 1 1 d .
H9A H 0.5321 1.6418 0.4504 0.053 Uiso 1 1 calc R
C10 C 0.7209(10) 1.4772(15) 0.4735(4) 0.044(3) Uani 1 1 d .
C11 C 0.6886(13) 1.4925(17) 0.5250(4) 0.049(3) Uani 1 1 d .
C12 C 0.9369(11) 1.4993(14) 0.5245(4) 0.041(2) Uani 1 1 d .
C13 C 1.0858(12) 1.4960(18) 0.5384(5) 0.057(3) Uani 1 1 d .
H13A H 1.1250 1.4979 0.5710 0.068 Uiso 1 1 calc R
C14 C 1.1701(12) 1.4901(16) 0.5013(5) 0.051(3) Uani 1 1 d .
H14A H 1.2687 1.4966 0.5092 0.061 Uiso 1 1 calc R
C15 C 1.1162(12) 1.4751(17) 0.4535(6) 0.058(4) Uani 1 1 d .
H15A H 1.1769 1.4656 0.4296 0.070 Uiso 1 1 calc R
C16 C 0.9702(13) 1.4741(18) 0.4412(5) 0.055(3) Uani 1 1 d .
H16A H 0.9329 1.4693 0.4085 0.066 Uiso 1 1 calc R
C17 C 0.8781(11) 1.4800(13) 0.4761(4) 0.038(2) Uani 1 1 d .
C18 C 0.8072(11) 1.3664(18) 0.6433(4) 0.046(2) Uani 1 1 d .
C19 C 0.6758(13) 1.341(2) 0.6603(5) 0.064(4) Uani 1 1 d .
H19A H 0.6040 1.4251 0.6548 0.077 Uiso 1 1 calc R
C20 C 0.6552(16) 1.192(2) 0.6847(5) 0.066(4) Uani 1 1 d .
H20A H 0.5677 1.1740 0.6961 0.079 Uiso 1 1 calc R
C21 C 0.7594(13) 1.0663(16) 0.6933(4) 0.048(3) Uani 1 1 d .
C22 C 0.8861(14) 1.087(2) 0.6782(6) 0.076(5) Uani 1 1 d .
H22A H 0.9569 1.0016 0.6851 0.091 Uiso 1 1 calc R
C23 C 0.9131(15) 1.246(2) 0.6506(6) 0.069(4) Uani 1 1 d .
H23A H 0.9998 1.2628 0.6386 0.083 Uiso 1 1 calc R
C24 C 1.2742(14) 0.020(2) 1.1351(5) 0.062(3) Uani 1 1 d .
C25 C 1.3547(19) 0.009(3) 1.1779(6) 0.088(6) Uani 1 1 d .
H25A H 1.3819 0.1105 1.1958 0.105 Uiso 1 1 calc R
C26 C 1.398(2) -0.160(4) 1.1953(6) 0.111(8) Uani 1 1 d .
H26A H 1.4587 -0.1717 1.2243 0.133 Uiso 1 1 calc R
C27 C 1.350(2) -0.304(3) 1.1700(7) 0.095(6) Uani 1 1 d .
H27A H 1.3760 -0.4154 1.1825 0.113 Uiso 1 1 calc R
C28 C 1.2641(16) -0.2928(19) 1.1261(5) 0.063(4) Uani 1 1 d .
H28A H 1.2315 -0.3946 1.1094 0.075 Uiso 1 1 calc R
C29 C 1.2269(12) -0.128(2) 1.1072(4) 0.053(3) Uani 1 1 d .
C30 C 1.1456(11) -0.0810(16) 1.0606(4) 0.045(3) Uani 1 1 d .
H30A H 1.0591 -0.1471 1.0485 0.055 Uiso 1 1 calc R
C31 C 1.1461(14) 0.1163(18) 1.0584(5) 0.056(3) Uani 1 1 d .
H31A H 1.0580 0.1748 1.0442 0.067 Uiso 1 1 calc R
C32 C 1.2200(17) 0.1893(18) 1.1050(6) 0.064(4) Uani 1 1 d .
H32A H 1.1545 0.2572 1.1221 0.077 Uiso 1 1 calc R
H32B H 1.2994 0.2643 1.0990 0.077 Uiso 1 1 calc R
C33 C 1.2320(10) 0.0191(14) 1.0239(4) 0.039(2) Uani 1 1 d .
C34 C 1.1617(13) 0.0044(16) 0.9724(4) 0.049(3) Uani 1 1 d .
C35 C 1.4106(11) -0.0043(14) 0.9729(4) 0.042(2) Uani 1 1 d .
C36 C 1.3908(11) 0.0118(14) 1.0217(4) 0.041(2) Uani 1 1 d .
C37 C 1.5045(13) 0.0286(15) 1.0558(5) 0.050(3) Uani 1 1 d .
H37A H 1.4921 0.0448 1.0884 0.059 Uiso 1 1 calc R
C38 C 1.6400(13) 0.0215(17) 1.0419(5) 0.053(3) Uani 1 1 d .
H38A H 1.7183 0.0225 1.0659 0.064 Uiso 1 1 calc R
C39 C 1.6632(11) 0.0131(17) 0.9940(5) 0.049(3) Uani 1 1 d .
H39A H 1.7552 0.0205 0.9853 0.059 Uiso 1 1 calc R
C40 C 1.5448(12) -0.0069(17) 0.9583(5) 0.052(3) Uani 1 1 d .
H40A H 1.5568 -0.0215 0.9257 0.062 Uiso 1 1 calc R
C41 C 1.1849(11) 0.1123(18) 0.8548(4) 0.045(3) Uani 1 1 d .
C42 C 1.0490(12) 0.121(2) 0.8295(5) 0.065(4) Uani 1 1 d .
H42A H 0.9843 0.0289 0.8311 0.077 Uiso 1 1 calc R
C43 C 1.0125(15) 0.268(2) 0.8019(6) 0.076(5) Uani 1 1 d .
H43A H 0.9229 0.2744 0.7836 0.091 Uiso 1 1 calc R
C44 C 1.1058(16) 0.407(2) 0.8006(5) 0.066(4) Uani 1 1 d .
C45 C 1.2405(16) 0.401(2) 0.8264(5) 0.069(4) Uani 1 1 d .
H45A H 1.3029 0.4958 0.8259 0.082 Uiso 1 1 calc R
C46 C 1.2808(17) 0.2533(18) 0.8527(5) 0.064(4) Uani 1 1 d .
H46A H 1.3724 0.2457 0.8695 0.077 Uiso 1 1 calc R

loop_
_atom_site_aniso_label
_atom_site_aniso_U_11
_atom_site_aniso_U_22
_atom_site_aniso_U_33
_atom_site_aniso_U_23
_atom_site_aniso_U_13
_atom_site_aniso_U_12
N2 0.046(5) 0.053(5) 0.047(6) 0.004(4) 0.009(4) 0.005(4)
N1 0.037(4) 0.050(5) 0.042(5) 0.003(4) 0.001(4) -0.003(4)
Br1 0.0987(11) 0.0642(8) 0.0585(8) 0.0173(7) 0.0213(7) 0.0074(8)
Br2 0.1505(18) 0.0858(12) 0.0671(10) 0.0199(9) -0.0092(10) 0.0469(12)
S1 0.0657(19) 0.0504(16) 0.0381(15) -0.0001(12) 0.0073(13) -0.0097(14)
S2 0.0561(17) 0.0493(15) 0.0419(16) -0.0017(12) 0.0023(13) 0.0046(13)
O4 0.069(5) 0.079(6) 0.045(5) -0.013(5) -0.008(4) 0.034(5)
O5 0.063(5) 0.062(5) 0.063(6) -0.003(4) -0.008(4) -0.011(4)
O6 0.028(4) 0.092(7) 0.068(6) 0.006(5) -0.003(4) 0.003(4)
O1 0.081(6) 0.071(6) 0.039(4) -0.003(4) 0.009(4) -0.035(5)
O2 0.106(7) 0.056(5) 0.046(5) -0.009(4) 0.020(5) 0.023(5)
O3 0.042(5) 0.093(7) 0.057(5) 0.013(5) 0.011(4) -0.009(5)
C1 0.031(5) 0.050(6) 0.042(6) 0.007(5) -0.008(4) -0.003(5)
C2 0.068(9) 0.057(7) 0.058(9) -0.004(6) -0.016(7) -0.006(6)
C3 0.071(9) 0.088(11) 0.064(10) 0.018(8) -0.003(8) -0.035(8)
C4 0.051(8) 0.156(19) 0.048(8) 0.017(11) 0.003(6) -0.007(10)
C5 0.066(9) 0.125(14) 0.046(8) 0.015(8) 0.002(6) -0.042(9)
C6 0.055(7) 0.061(7) 0.034(6) -0.017(5) -0.002(5) 0.021(6)
C7 0.053(7) 0.061(8) 0.047(7) -0.016(6) 0.006(5) 0.000(6)
C8 0.043(6) 0.053(7) 0.037(6) -0.001(5) 0.007(4) -0.012(5)
C9 0.038(6) 0.048(6) 0.045(6) -0.010(5) 0.005(5) 0.004(5)
C10 0.023(5) 0.049(6) 0.059(7) 0.001(5) 0.002(5) -0.014(4)
C11 0.053(7) 0.056(7) 0.036(6) 0.010(5) -0.001(5) -0.010(6)
C12 0.043(6) 0.036(5) 0.043(6) 0.012(5) 0.007(5) 0.001(4)
C13 0.038(6) 0.057(7) 0.075(9) -0.006(7) 0.009(6) 0.004(6)
C14 0.035(6) 0.040(6) 0.079(10) 0.001(6) 0.013(6) -0.010(5)
C15 0.028(5) 0.050(7) 0.098(11) -0.006(7) 0.013(6) 0.007(5)
C16 0.051(7) 0.065(8) 0.052(7) -0.002(6) 0.016(5) 0.005(6)
C17 0.038(5) 0.025(4) 0.051(7) -0.001(4) 0.012(5) 0.003(4)
C18 0.046(6) 0.063(7) 0.028(5) 0.003(5) 0.002(4) -0.010(6)
C19 0.052(7) 0.086(10) 0.053(7) 0.039(8) 0.003(6) -0.005(7)
C20 0.061(8) 0.101(11) 0.035(7) 0.022(7) 0.008(6) 0.007(8)
C21 0.056(7) 0.051(7) 0.036(6) -0.005(5) 0.005(5) 0.000(6)
C22 0.046(7) 0.110(13) 0.076(10) 0.037(9) 0.022(7) 0.033(8)
C23 0.057(8) 0.075(9) 0.081(10) 0.029(8) 0.032(7) 0.013(7)
C24 0.052(7) 0.078(9) 0.059(9) 0.003(7) 0.017(6) 0.003(7)
C25 0.085(11) 0.139(17) 0.044(9) -0.014(10) 0.026(8) 0.014(11)
C26 0.090(12) 0.20(3) 0.036(8) 0.038(14) -0.005(8) 0.025(16)
C27 0.133(17) 0.111(15) 0.048(11) 0.028(10) 0.044(11) 0.026(13)
C28 0.075(9) 0.065(8) 0.055(8) 0.030(7) 0.034(7) 0.015(7)
C29 0.046(6) 0.072(8) 0.044(6) -0.007(6) 0.025(5) -0.006(6)
C30 0.029(5) 0.054(7) 0.053(7) -0.004(5) 0.008(5) 0.005(5)
C31 0.061(8) 0.050(6) 0.061(8) -0.002(6) 0.023(6) 0.010(6)
C32 0.077(9) 0.050(7) 0.069(9) -0.018(6) 0.025(7) -0.004(6)
C33 0.032(5) 0.044(6) 0.042(6) 0.004(5) 0.010(4) 0.003(4)
C34 0.062(8) 0.048(6) 0.039(6) 0.007(5) 0.013(5) 0.003(6)
C35 0.043(6) 0.033(5) 0.049(7) -0.003(5) 0.008(5) 0.003(4)
C36 0.037(5) 0.037(5) 0.047(7) -0.006(5) -0.001(5) 0.006(4)
C37 0.051(6) 0.043(6) 0.055(7) -0.009(5) 0.008(5) 0.006(5)
C38 0.052(7) 0.058(7) 0.048(7) -0.010(6) -0.001(5) -0.007(6)
C39 0.026(5) 0.064(8) 0.061(8) 0.001(6) 0.019(5) -0.001(5)
C40 0.043(6) 0.059(7) 0.055(7) -0.002(6) 0.010(5) 0.002(6)
C41 0.045(6) 0.067(7) 0.021(5) 0.007(5) -0.002(4) 0.008(6)
C42 0.024(5) 0.089(10) 0.079(9) 0.014(8) 0.000(6) 0.002(6)
C43 0.042(7) 0.103(13) 0.082(11) 0.039(10) 0.003(7) 0.002(8)
C44 0.085(10) 0.071(9) 0.038(7) -0.003(6) -0.006(6) 0.043(8)
C45 0.074(9) 0.064(9) 0.064(9) -0.010(7) -0.007(7) -0.004(7)
C46 0.071(9) 0.054(8) 0.060(9) -0.001(7) -0.019(7) 0.010(7)

loop_
_atom_type_symbol
_atom_type_description
_atom_type_scat_dispersion_real
_atom_type_scat_dispersion_imag
_atom_type_scat_source
C C 0.0033 0.0016 'International Tables Vol C Tables 4.2.6.8 and 6.1.1.4'
H H 0.0000 0.0000 'International Tables Vol C Tables 4.2.6.8 and 6.1.1.4'
N N 0.0061 0.0033 'International Tables Vol C Tables 4.2.6.8 and 6.1.1.4'
O O 0.0106 0.0060 'International Tables Vol C Tables 4.2.6.8 and 6.1.1.4'
S S 0.1246 0.1234 'International Tables Vol C Tables 4.2.6.8 and 6.1.1.4'
Br Br -0.2901 2.4595 'International Tables Vol C Tables 4.2.6.8 and 6.1.1.4'

loop_
_geom_angle_atom_site_label_1
_geom_angle_atom_site_label_2
_geom_angle_atom_site_label_3
_geom_angle
C35 N2 C34 111.7(10)
C35 N2 S2 128.8(8)
C34 N2 S2 119.0(8)
C12 N1 C11 111.4(9)
C12 N1 S1 128.4(8)
C11 N1 S1 119.4(8)
O1 S1 O2 120.2(7)
O1 S1 N1 106.4(5)
O2 S1 N1 108.2(5)
O1 S1 C18 108.2(5)
O2 S1 C18 108.1(6)
N1 S1 C18 104.7(5)
O4 S2 O5 119.5(7)
O4 S2 N2 104.8(5)
O5 S2 N2 108.5(5)
O4 S2 C41 109.7(6)
O5 S2 C41 109.1(6)
N2 S2 C41 104.0(5)
C6 C1 C2 119.9(12)
C6 C1 C9 109.9(10)
C2 C1 C9 130.2(12)
C3 C2 C1 118.6(14)
C3 C2 H2A 120.7
C1 C2 H2A 120.7
C4 C3 C2 123.5(16)
C4 C3 H3A 118.3
C2 C3 H3A 118.3
C3 C4 C5 118.5(14)
C3 C4 H4A 120.8
C5 C4 H4A 120.8
C6 C5 C4 115.7(17)
C6 C5 H5A 122.1
C4 C5 H5A 122.1
C5 C6 C1 123.7(14)
C5 C6 C7 123.7(13)
C1 C6 C7 112.5(10)
C6 C7 C8 101.7(9)
C6 C7 H7A 111.4
C8 C7 H7A 111.4
C6 C7 H7B 111.4
C8 C7 H7B 111.4
H7A C7 H7B 109.3
C9 C8 C10 62.8(8)
C9 C8 C7 107.9(10)
C10 C8 C7 118.2(9)
C9 C8 H8A 118.3
C10 C8 H8A 118.3
C7 C8 H8A 118.3
C8 C9 C1 107.9(10)
C8 C9 C10 60.4(7)
C1 C9 C10 116.1(9)
C8 C9 H9A 119.4
C1 C9 H9A 119.4
C10 C9 H9A 119.4
C17 C10 C11 105.9(9)
C17 C10 C8 132.2(11)
C11 C10 C8 114.0(9)
C17 C10 C9 129.1(10)
C11 C10 C9 111.6(10)
C8 C10 C9 56.8(7)
O3 C11 N1 125.1(11)
O3 C11 C10 130.0(10)
N1 C11 C10 104.7(9)
C17 C12 N1 108.9(9)
C17 C12 C13 121.7(11)
N1 C12 C13 129.2(11)
C14 C13 C12 116.5(13)
C14 C13 H13A 121.8
C12 C13 H13A 121.8
C15 C14 C13 123.1(11)
C15 C14 H14A 118.4
C13 C14 H14A 118.4
C14 C15 C16 118.9(13)
C14 C15 H15A 120.6
C16 C15 H15A 120.6
C17 C16 C15 121.7(13)
C17 C16 H16A 119.1
C15 C16 H16A 119.1
C16 C17 C12 117.7(10)
C16 C17 C10 133.1(11)
C12 C17 C10 109.1(9)
C23 C18 C19 121.8(12)
C23 C18 S1 119.6(9)
C19 C18 S1 118.5(10)
C20 C19 C18 118.6(14)
C20 C19 H19A 120.7
C18 C19 H19A 120.7
C19 C20 C21 121.8(13)
C19 C20 H20A 119.1
C21 C20 H20A 119.1
C22 C21 C20 121.5(13)
C22 C21 Br1 118.1(10)
C20 C21 Br1 120.3(10)
C21 C22 C23 118.9(13)
C21 C22 H22A 120.6
C23 C22 H22A 120.6
C18 C23 C22 117.4(12)
C18 C23 H23A 121.3
C22 C23 H23A 121.3
C25 C24 C29 123.3(16)
C25 C24 C32 129.3(16)
C29 C24 C32 107.3(12)
C24 C25 C26 118.1(19)
C24 C25 H25A 121.0
C26 C25 H25A 121.0
C27 C26 C25 119.7(15)
C27 C26 H26A 120.2
C25 C26 H26A 120.2
C26 C27 C28 122.1(18)
C26 C27 H27A 119.0
C28 C27 H27A 119.0
C27 C28 C29 119.0(17)
C27 C28 H28A 120.5
C29 C28 H28A 120.5
C28 C29 C24 117.8(13)
C28 C29 C30 129.3(13)
C24 C29 C30 112.9(13)
C29 C30 C31 105.8(11)
C29 C30 C33 115.3(9)
C31 C30 C33 59.2(8)
C29 C30 H30A 120.2
C31 C30 H30A 120.2
C33 C30 H30A 120.2
C32 C31 C30 109.8(12)
C32 C31 C33 119.5(11)
C30 C31 C33 63.0(8)
C32 C31 H31A 117.4
C30 C31 H31A 117.4
C33 C31 H31A 117.4
C31 C32 C24 104.0(11)
C31 C32 H32A 111.0
C24 C32 H32A 111.0
C31 C32 H32B 111.0
C24 C32 H32B 111.0
H32A C32 H32B 109.0
C34 C33 C36 106.5(9)
C34 C33 C31 115.2(10)
C36 C33 C31 130.9(10)
C34 C33 C30 111.9(9)
C36 C33 C30 127.3(9)
C31 C33 C30 57.9(8)
O6 C34 N2 126.6(11)
O6 C34 C33 128.7(11)
N2 C34 C33 104.7(10)
C40 C35 C36 121.7(11)
C40 C35 N2 128.7(11)
C36 C35 N2 109.6(9)
C37 C36 C35 119.8(11)
C37 C36 C33 132.8(11)
C35 C36 C33 107.2(9)
C36 C37 C38 119.2(12)
C36 C37 H37A 120.4
C38 C37 H37A 120.4
C39 C38 C37 122.4(12)
C39 C38 H38A 118.8
C37 C38 H38A 118.8
C38 C39 C40 118.4(10)
C38 C39 H39A 120.8
C40 C39 H39A 120.8
C35 C40 C39 118.2(12)
C35 C40 H40A 120.9
C39 C40 H40A 120.9
C42 C41 C46 120.4(12)
C42 C41 S2 119.1(11)
C46 C41 S2 120.3(8)
C43 C42 C41 118.2(14)
C43 C42 H42A 120.9
C41 C42 H42A 120.9
C42 C43 C44 121.3(13)
C42 C43 H43A 119.4
C44 C43 H43A 119.4
C43 C44 C45 120.7(13)
C43 C44 Br2 119.8(10)
C45 C44 Br2 119.5(13)
C46 C45 C44 119.0(15)
C46 C45 H45A 120.5
C44 C45 H45A 120.5
C45 C46 C41 120.4(13)
C45 C46 H46A 119.8
C41 C46 H46A 119.8

loop_
_geom_bond_atom_site_label_1
_geom_bond_atom_site_label_2
_geom_bond_distance
N2 C35 1.412(15)
N2 C34 1.425(16)
N2 S2 1.695(11)
N1 C12 1.397(14)
N1 C11 1.443(15)
N1 S1 1.683(10)
Br1 C21 1.887(12)
Br2 C44 1.877(13)
S1 O1 1.433(10)
S1 O2 1.436(10)
S1 C18 1.756(13)
S2 O4 1.430(9)
S2 O5 1.446(10)
S2 C41 1.732(12)
O6 C34 1.186(15)
O3 C11 1.213(15)
C1 C6 1.378(16)
C1 C2 1.386(19)
C1 C9 1.461(16)
C2 C3 1.37(2)
C2 H2A 0.9300
C3 C4 1.36(3)
C3 H3A 0.9300
C4 C5 1.48(3)
C4 H4A 0.9300
C5 C6 1.373(19)
C5 H5A 0.9300
C6 C7 1.495(19)
C7 C8 1.573(16)
C7 H7A 0.9700
C7 H7B 0.9700
C8 C9 1.457(17)
C8 C10 1.514(15)
C8 H8A 0.9800
C9 C10 1.549(16)
C9 H9A 0.9800
C10 C17 1.476(14)
C10 C11 1.498(17)
C12 C17 1.392(16)
C12 C13 1.410(16)
C13 C14 1.375(19)
C13 H13A 0.9300
C14 C15 1.36(2)
C14 H14A 0.9300
C15 C16 1.378(17)
C15 H15A 0.9300
C16 C17 1.377(16)
C16 H16A 0.9300
C18 C23 1.350(18)
C18 C19 1.393(16)
C19 C20 1.34(2)
C19 H19A 0.9300
C20 C21 1.368(19)
C20 H20A 0.9300
C21 C22 1.323(18)
C22 C23 1.46(2)
C22 H22A 0.9300
C23 H23A 0.9300
C24 C25 1.33(2)
C24 C29 1.40(2)
C24 C32 1.57(2)
C25 C26 1.41(3)
C25 H25A 0.9300
C26 C27 1.34(3)
C26 H26A 0.9300
C27 C28 1.38(3)
C27 H27A 0.9300
C28 C29 1.382(19)
C28 H28A 0.9300
C29 C30 1.460(17)
C30 C31 1.493(18)
C30 C33 1.571(15)
C30 H30A 0.9800
C31 C32 1.49(2)
C31 C33 1.515(16)
C31 H31A 0.9800
C32 H32A 0.9700
C32 H32B 0.9700
C33 C34 1.498(17)
C33 C36 1.508(14)
C35 C40 1.376(16)
C35 C36 1.390(16)
C36 C37 1.343(17)
C37 C38 1.381(18)
C37 H37A 0.9300
C38 C39 1.370(17)
C38 H38A 0.9300
C39 C40 1.404(18)
C39 H39A 0.9300
C40 H40A 0.9300
C41 C42 1.384(15)
C41 C46 1.405(19)
C42 C43 1.37(2)
C42 H42A 0.9300
C43 C44 1.37(2)
C43 H43A 0.9300
C44 C45 1.38(2)
C45 C46 1.36(2)
C45 H45A 0.9300
C46 H46A 0.9300

loop_
_geom_torsion_atom_site_label_1
_geom_torsion_atom_site_label_2
_geom_torsion_atom_site_label_3
_geom_torsion_atom_site_label_4
_geom_torsion
C12 N1 S1 O1 5.3(12)
C11 N1 S1 O1 -163.3(9)
C12 N1 S1 O2 135.8(10)
C11 N1 S1 O2 -32.9(10)
C12 N1 S1 C18 -109.1(10)
C11 N1 S1 C18 82.2(10)
C35 N2 S2 O4 5.7(12)
C34 N2 S2 O4 -165.6(10)
C35 N2 S2 O5 134.5(10)
C34 N2 S2 O5 -36.8(11)
C35 N2 S2 C41 -109.4(11)
C34 N2 S2 C41 79.3(10)
C6 C1 C2 C3 3.0(18)
C9 C1 C2 C3 -175.2(12)
C1 C2 C3 C4 -3(2)
C2 C3 C4 C5 1(2)
C3 C4 C5 C6 2(2)
C4 C5 C6 C1 -2(2)
C4 C5 C6 C7 178.3(12)
C2 C1 C6 C5 -0.5(18)
C9 C1 C6 C5 178.0(12)
C2 C1 C6 C7 179.5(11)
C9 C1 C6 C7 -2.0(13)
C5 C6 C7 C8 -179.8(12)
C1 C6 C7 C8 0.2(12)
C6 C7 C8 C9 1.6(12)
C6 C7 C8 C10 -66.6(13)
C10 C8 C9 C1 110.4(10)
C7 C8 C9 C1 -2.7(12)
C7 C8 C9 C10 -113.1(10)
C6 C1 C9 C8 3.0(12)
C2 C1 C9 C8 -178.7(12)
C6 C1 C9 C10 68.1(12)
C2 C1 C9 C10 -113.6(14)
C9 C8 C10 C17 -115.1(14)
C7 C8 C10 C17 -18.4(18)
C9 C8 C10 C11 101.0(11)
C7 C8 C10 C11 -162.3(11)
C7 C8 C10 C9 96.7(11)
C8 C9 C10 C17 120.2(14)
C1 C9 C10 C17 23.6(17)
C8 C9 C10 C11 -105.3(10)
C1 C9 C10 C11 158.2(10)
C1 C9 C10 C8 -96.6(11)
C12 N1 C11 O3 173.5(12)
S1 N1 C11 O3 -16.0(18)
C12 N1 C11 C10 -1.4(13)
S1 N1 C11 C10 169.1(8)
C17 C10 C11 O3 -173.0(14)
C8 C10 C11 O3 -20(2)
C9 C10 C11 O3 42.0(19)
C17 C10 C11 N1 1.6(12)
C8 C10 C11 N1 154.6(10)
C9 C10 C11 N1 -143.4(9)
C11 N1 C12 C17 0.7(13)
S1 N1 C12 C17 -168.7(8)
C11 N1 C12 C13 -174.8(11)
S1 N1 C12 C13 15.8(18)
C17 C12 C13 C14 6.1(17)
N1 C12 C13 C14 -178.9(11)
C12 C13 C14 C15 -4.7(19)
C13 C14 C15 C16 3(2)
C14 C15 C16 C17 -2.9(19)
C15 C16 C17 C12 4.3(18)
C15 C16 C17 C10 -178.6(12)
N1 C12 C17 C16 178.1(10)
C13 C12 C17 C16 -6.0(16)
N1 C12 C17 C10 0.4(12)
C13 C12 C17 C10 176.3(10)
C11 C10 C17 C16 -178.5(13)
C8 C10 C17 C16 36(2)
C9 C10 C17 C16 -42(2)
C11 C10 C17 C12 -1.2(12)
C8 C10 C17 C12 -147.2(12)
C9 C10 C17 C12 135.2(12)
O1 S1 C18 C23 -37.2(13)
O2 S1 C18 C23 -168.8(12)
N1 S1 C18 C23 76.0(12)
O1 S1 C18 C19 141.1(10)
O2 S1 C18 C19 9.5(12)
N1 S1 C18 C19 -105.7(10)
C23 C18 C19 C20 0(2)
S1 C18 C19 C20 -178.0(11)
C18 C19 C20 C21 0(2)
C19 C20 C21 C22 1(2)
C19 C20 C21 Br1 177.4(12)
C20 C21 C22 C23 -2(2)
Br1 C21 C22 C23 -178.5(12)
C19 C18 C23 C22 -1(2)
S1 C18 C23 C22 177.0(12)
C21 C22 C23 C18 2(2)
C29 C24 C25 C26 2(2)
C32 C24 C25 C26 -175.1(15)
C24 C25 C26 C27 -4(3)
C25 C26 C27 C28 3(3)
C26 C27 C28 C29 1(3)
C27 C28 C29 C24 -2.7(18)
C27 C28 C29 C30 175.8(13)
C25 C24 C29 C28 1.5(19)
C32 C24 C29 C28 178.9(12)
C25 C24 C29 C30 -177.3(13)
C32 C24 C29 C30 0.2(14)
C28 C29 C30 C31 -176.6(12)
C24 C29 C30 C31 2.0(13)
C28 C29 C30 C33 -113.6(13)
C24 C29 C30 C33 64.9(13)
C29 C30 C31 C32 -3.5(14)
C33 C30 C31 C32 -113.9(12)
C29 C30 C31 C33 110.4(9)
C30 C31 C32 C24 3.5(14)
C33 C31 C32 C24 -65.9(15)
C25 C24 C32 C31 175.0(15)
C29 C24 C32 C31 -2.3(14)
C32 C31 C33 C34 -160.5(12)
C30 C31 C33 C34 101.0(11)
C32 C31 C33 C36 -15.3(19)
C30 C31 C33 C36 -113.7(13)
C32 C31 C33 C30 98.5(13)
C29 C30 C33 C34 159.3(10)
C31 C30 C33 C34 -106.8(11)
C29 C30 C33 C36 25.6(16)
C31 C30 C33 C36 119.5(13)
C29 C30 C33 C31 -94.0(12)
C35 N2 C34 O6 175.3(12)
S2 N2 C34 O6 -11.9(18)
C35 N2 C34 C33 -4.9(13)
S2 N2 C34 C33 167.8(8)
C36 C33 C34 O6 -177.6(13)
C31 C33 C34 O6 -24.3(19)
C30 C33 C34 O6 39.3(18)
C36 C33 C34 N2 2.6(12)
C31 C33 C34 N2 155.9(10)
C30 C33 C34 N2 -140.5(9)
C34 N2 C35 C40 -175.3(12)
S2 N2 C35 C40 12.9(18)
C34 N2 C35 C36 5.5(14)
S2 N2 C35 C36 -166.4(8)
C40 C35 C36 C37 1.2(17)
N2 C35 C36 C37 -179.4(10)
C40 C35 C36 C33 177.2(10)
N2 C35 C36 C33 -3.5(12)
C34 C33 C36 C37 175.6(12)
C31 C33 C36 C37 28(2)
C30 C33 C36 C37 -48.8(18)
C34 C33 C36 C35 0.4(12)
C31 C33 C36 C35 -147.0(12)
C30 C33 C36 C35 136.0(11)
C35 C36 C37 C38 -2.9(17)
C33 C36 C37 C38 -177.7(12)
C36 C37 C38 C39 5.8(19)
C37 C38 C39 C40 -7(2)
C36 C35 C40 C39 -2.1(18)
N2 C35 C40 C39 178.7(11)
C38 C39 C40 C35 4.6(19)
O4 S2 C41 C42 128.4(11)
O5 S2 C41 C42 -4.3(12)
N2 S2 C41 C42 -119.9(11)
O4 S2 C41 C46 -46.5(12)
O5 S2 C41 C46 -179.1(10)
N2 S2 C41 C46 65.2(11)
C46 C41 C42 C43 1(2)
S2 C41 C42 C43 -173.7(12)
C41 C42 C43 C44 -2(2)
C42 C43 C44 C45 1(2)
C42 C43 C44 Br2 -180.0(13)
C43 C44 C45 C46 1(2)
Br2 C44 C45 C46 -177.8(11)
C44 C45 C46 C41 -2(2)
C42 C41 C46 C45 1(2)
S2 C41 C46 C45 175.8(11)
